data_7703613
loop_
_publ_author_name
'Jain, Surbhi'
'Bhar, Kishalay'
'Kumar, Sandeep'
'Bandyopadhyaya, Shreetama'
'Tapryal, Suman'
'Mandal, Chandi C.'
'Sharma, Anuj K.'

_publ_section_title
;
 Homo- and heteroleptic trimethoxy terpyridine-Cu(ii) complexes:
 synthesis, characterization, DNA/BSA binding, DNA cleavage and
 cytotoxicity studies.
;
_journal_issue 13
_journal_name_full 'Dalton transactions (Cambridge, England : 2003)'
_journal_page_first 4100
_journal_page_last 4113
_journal_paper_doi 10.1039/d0dt00209g
_journal_volume 49
_journal_year 2020
_chemical_formula_sum 'C28 H27 Cl2 Cu N5 O11'
_chemical_formula_weight 743.98
_space_group_crystal_system triclinic
_space_group_IT_number 2
_space_group_name_Hall '-P 1'
_space_group_name_H-M_alt 'P -1'
_atom_sites_solution_hydrogens geom
_audit_creation_method SHELXL-2016/4
_audit_update_record
;
2020-01-13 deposited with the CCDC.	2020-02-27 downloaded from the CCDC.
;
_cell_angle_alpha 70.650(4)
_cell_angle_beta 88.016(4)
_cell_angle_gamma 73.255(4)
_cell_formula_units_Z 2
_cell_length_a 9.1079(4)
_cell_length_b 12.5746(4)
_cell_length_c 14.8504(7)
_cell_measurement_reflns_used 4952
_cell_measurement_temperature 293(2)
_cell_measurement_theta_max 29.16
_cell_measurement_theta_min 3.33
_cell_volume 1533.18(12)
_computing_cell_refinement 'Bruker SAINT'
_computing_data_collection 'Bruker APEX2'
_computing_data_reduction 'Bruker SAINT'
_computing_molecular_graphics 'Bruker SHELXTL'
_computing_publication_material 'Bruker SHELXTL'
_computing_structure_refinement 'SHELXL-2016/4 (Sheldrick, 2016)'
_computing_structure_solution 'SHELXT 2014/4 (Sheldrick, 2014)'
_diffrn_ambient_temperature 293(2)
_diffrn_measured_fraction_theta_full 0.996
_diffrn_measured_fraction_theta_max 0.996
_diffrn_measurement_device_type 'SuperNova, Dual, Cu at zero, Atlas'
_diffrn_measurement_method '\w scans'
_diffrn_radiation_type MoK\a
_diffrn_radiation_wavelength 0.71073
_diffrn_reflns_av_R_equivalents 0.0198
_diffrn_reflns_av_unetI/netI 0.0273
_diffrn_reflns_Laue_measured_fraction_full 0.996
_diffrn_reflns_Laue_measured_fraction_max 0.996
_diffrn_reflns_limit_h_max 10
_diffrn_reflns_limit_h_min -10
_diffrn_reflns_limit_k_max 14
_diffrn_reflns_limit_k_min -14
_diffrn_reflns_limit_l_max 17
_diffrn_reflns_limit_l_min -17
_diffrn_reflns_number 10134
_diffrn_reflns_point_group_measured_fraction_full 0.996
_diffrn_reflns_point_group_measured_fraction_max 0.996
_diffrn_reflns_theta_full 24.999
_diffrn_reflns_theta_max 24.999
_diffrn_reflns_theta_min 3.329
_diffrn_source 'micro-focus sealed X-ray tube'
_exptl_absorpt_coefficient_mu 0.956
_exptl_crystal_colour green
_exptl_crystal_density_diffrn 1.612
_exptl_crystal_description rectangualar
_exptl_crystal_F_000 762
_refine_diff_density_max 0.911
_refine_diff_density_min -0.518
_refine_diff_density_rms 0.061
_refine_ls_extinction_method none
_refine_ls_goodness_of_fit_ref 1.057
_refine_ls_hydrogen_treatment constr
_refine_ls_matrix_type full
_refine_ls_number_parameters 424
_refine_ls_number_reflns 5385
_refine_ls_number_restraints 0
_refine_ls_restrained_S_all 1.057
_refine_ls_R_factor_all 0.0486
_refine_ls_R_factor_gt 0.0427
_refine_ls_shift/su_max 0.001
_refine_ls_shift/su_mean 0.000
_refine_ls_structure_factor_coef Fsqd
_refine_ls_weighting_details 'w=1/[\s^2^(Fo^2^)+(0.0587P)^2^+1.6728P] where P=(Fo^2^+2Fc^2^)/3'
_refine_ls_weighting_scheme calc
_refine_ls_wR_factor_gt 0.1152
_refine_ls_wR_factor_ref 0.1208
_reflns_Friedel_coverage 0.000
_reflns_number_gt 4774
_reflns_number_total 5385
_reflns_threshold_expression 'I > 2\s(I)'
_cod_data_source_file d0dt00209g2.cif
_cod_data_source_block shelx_CCDC1
_cod_depositor_comments 'Adding full bibliography for 7703612--7703614.cif.'
_cod_database_code 7703613
_shelx_shelxl_version_number 2016/4
_shelx_space_group_comment
;
The symmetry employed for this shelxl refinement is uniquely defined
by the following loop, which should always be used as a source of
symmetry information in preference to the above space-group names.
They are only intended as comments.
;

loop_
_space_group_symop_operation_xyz
'x, y, z'
'-x, -y, -z'

loop_
_atom_site_label
_atom_site_type_symbol
_atom_site_fract_x
_atom_site_fract_y
_atom_site_fract_z
_atom_site_U_iso_or_equiv
_atom_site_adp_type
_atom_site_occupancy
_atom_site_site_symmetry_order
_atom_site_calc_flag
_atom_site_refinement_flags_posn
_atom_site_refinement_flags_adp
_atom_site_refinement_flags_occupancy
_atom_site_disorder_assembly
_atom_site_disorder_group
CU01 Cu 0.74063(4) 0.52981(3) 0.23189(3) 0.03780(14) Uani 1 1 d . . . . .
CL1 Cl 1.08693(8) 0.34873(6) 0.19633(5) 0.04076(19) Uani 1 1 d . . . . .
CL2 Cl 1.27474(11) 0.72148(9) 0.22007(7) 0.0603(3) Uani 1 1 d . . . . .
O6 O 0.2350(3) -0.0469(2) 0.69616(16) 0.0496(6) Uani 1 1 d . . . . .
N2 N 0.6706(3) 0.4076(2) 0.32182(16) 0.0325(5) Uani 1 1 d . . . . .
O1 O 1.0052(3) 0.4168(2) 0.25328(18) 0.0571(6) Uani 1 1 d . . . . .
O5 O 0.4830(3) -0.0221(2) 0.76511(15) 0.0552(6) Uani 1 1 d . . . . .
N3 N 0.6847(3) 0.4545(2) 0.14199(16) 0.0347(5) Uani 1 1 d . . . . .
O7 O 0.1354(3) 0.0582(2) 0.51405(16) 0.0570(7) Uani 1 1 d . . . . .
N4 N 0.7660(3) 0.6763(2) 0.14295(19) 0.0422(6) Uani 1 1 d . . . . .
N5 N 0.8595(3) 0.8078(2) 0.04305(18) 0.0417(6) Uani 1 1 d . . . . .
N1 N 0.7771(3) 0.5572(2) 0.35578(19) 0.0397(6) Uani 1 1 d . . . . .
O2 O 1.0172(4) 0.2584(2) 0.2026(2) 0.0677(7) Uani 1 1 d . . . . .
O4 O 1.0734(4) 0.4241(3) 0.09999(18) 0.0733(8) Uani 1 1 d . . . . .
C6 C 0.6688(3) 0.3985(2) 0.4139(2) 0.0324(6) Uani 1 1 d . . . . .
C16 C 0.6144(3) 0.3393(2) 0.28896(19) 0.0309(6) Uani 1 1 d . . . . .
O3 O 1.2417(3) 0.2973(3) 0.2334(2) 0.0762(8) Uani 1 1 d . . . . .
C17 C 0.6305(3) 0.3621(2) 0.18546(19) 0.0326(6) Uani 1 1 d . . . . .
C7 C 0.6097(3) 0.3166(3) 0.4786(2) 0.0343(6) Uani 1 1 d . . . . .
H7 H 0.610883 0.309371 0.542992 0.041 Uiso 1 1 calc R U . . .
C15 C 0.5511(3) 0.2572(2) 0.34992(19) 0.0324(6) Uani 1 1 d . . . . .
H15 H 0.510890 0.210582 0.326625 0.039 Uiso 1 1 calc R U . . .
C14 C 0.3463(3) 0.1441(3) 0.4781(2) 0.0361(6) Uani 1 1 d . . . . .
H14 H 0.316288 0.177495 0.413114 0.043 Uiso 1 1 calc R U . . .
C8 C 0.5482(3) 0.2447(2) 0.4470(2) 0.0328(6) Uani 1 1 d . . . . .
C5 C 0.7326(3) 0.4846(3) 0.4341(2) 0.0367(6) Uani 1 1 d . . . . .
C13 C 0.2646(4) 0.0766(3) 0.5395(2) 0.0383(7) Uani 1 1 d . . . . .
C12 C 0.3125(4) 0.0240(2) 0.6362(2) 0.0381(7) Uani 1 1 d . . . . .
C9 C 0.4729(3) 0.1621(2) 0.5130(2) 0.0340(6) Uani 1 1 d . . . . .
C21 C 0.7106(3) 0.4789(3) 0.0494(2) 0.0407(7) Uani 1 1 d . . . . .
H21 H 0.748246 0.542415 0.019363 0.049 Uiso 1 1 calc R U . . .
C11 C 0.4428(4) 0.0382(3) 0.6701(2) 0.0395(7) Uani 1 1 d . . . . .
C10 C 0.5221(4) 0.1091(3) 0.6092(2) 0.0389(7) Uani 1 1 d . . . . .
H10 H 0.607367 0.120874 0.632621 0.047 Uiso 1 1 calc R U . . .
C25 C 0.8788(4) 0.6934(3) 0.0875(2) 0.0438(7) Uani 1 1 d . . . . .
H25 H 0.961203 0.633422 0.080338 0.053 Uiso 1 1 calc R U . . .
C18 C 0.5985(4) 0.2946(3) 0.1366(2) 0.0394(7) Uani 1 1 d . . . . .
H18 H 0.558843 0.232443 0.167433 0.047 Uiso 1 1 calc R U . . .
C22 C 0.6276(5) -0.0294(4) 0.8015(3) 0.0604(10) Uani 1 1 d . . . . .
H22A H 0.640863 -0.073857 0.868608 0.091 Uiso 1 1 calc R U . . .
H22B H 0.706928 -0.067827 0.768734 0.091 Uiso 1 1 calc R U . . .
H22C H 0.633737 0.048534 0.791828 0.091 Uiso 1 1 calc R U . . .
C4 C 0.7490(4) 0.4912(3) 0.5239(2) 0.0439(7) Uani 1 1 d . . . . .
H4 H 0.715529 0.441805 0.576763 0.053 Uiso 1 1 calc R U . . .
C19 C 0.6266(4) 0.3211(3) 0.0408(2) 0.0463(8) Uani 1 1 d . . . . .
H19 H 0.606966 0.276289 0.006360 0.056 Uiso 1 1 calc R U . . .
O9 O 1.2717(5) 0.8126(4) 0.1318(2) 0.1040(12) Uani 1 1 d . . . . .
C1 C 0.8437(4) 0.6345(3) 0.3672(3) 0.0473(8) Uani 1 1 d . . . . .
H1 H 0.876368 0.683527 0.313716 0.057 Uiso 1 1 calc R U . . .
C20 C 0.6839(4) 0.4141(3) -0.0033(2) 0.0447(7) Uani 1 1 d . . . . .
H20 H 0.704171 0.432870 -0.067557 0.054 Uiso 1 1 calc R U . . .
C26 C 0.6706(5) 0.7858(3) 0.1323(3) 0.0680(12) Uani 1 1 d . . . . .
H26 H 0.579666 0.801825 0.162453 0.082 Uiso 1 1 calc R U . . .
C27 C 0.7283(5) 0.8672(3) 0.0717(3) 0.0629(10) Uani 1 1 d . . . . .
H27 H 0.686223 0.948564 0.053052 0.076 Uiso 1 1 calc R U . . .
C24 C 0.0722(5) 0.1194(4) 0.4186(3) 0.0650(11) Uani 1 1 d . . . . .
H24A H -0.018609 0.098739 0.409821 0.098 Uiso 1 1 calc R U . . .
H24B H 0.046172 0.202749 0.406216 0.098 Uiso 1 1 calc R U . . .
H24C H 0.146169 0.097979 0.375253 0.098 Uiso 1 1 calc R U . . .
C2 C 0.8653(4) 0.6437(3) 0.4549(3) 0.0512(8) Uani 1 1 d . . . . .
H2 H 0.912794 0.697709 0.460553 0.061 Uiso 1 1 calc R U . . .
C3 C 0.8163(4) 0.5727(3) 0.5339(3) 0.0511(8) Uani 1 1 d . . . . .
H3 H 0.828105 0.579159 0.593686 0.061 Uiso 1 1 calc R U . . .
C28 C 0.9635(5) 0.8587(3) -0.0230(3) 0.0598(10) Uani 1 1 d . . . . .
H28A H 0.923479 0.943152 -0.045241 0.090 Uiso 1 1 calc R U . . .
H28B H 1.062937 0.835422 0.009339 0.090 Uiso 1 1 calc R U . . .
H28C H 0.972182 0.831106 -0.076545 0.090 Uiso 1 1 calc R U . . .
C23 C 0.1098(5) 0.0122(4) 0.7373(3) 0.0787(13) Uani 1 1 d . . . . .
H23A H 0.062358 -0.043711 0.778029 0.118 Uiso 1 1 calc R U . . .
H23B H 0.145733 0.050540 0.774399 0.118 Uiso 1 1 calc R U . . .
H23C H 0.036112 0.069989 0.687602 0.118 Uiso 1 1 calc R U . . .
O8 O 1.1735(9) 0.6627(7) 0.2194(4) 0.219(4) Uani 1 1 d . . . . .
O11 O 1.2403(9) 0.7676(5) 0.2914(3) 0.185(3) Uani 1 1 d . . . . .
O10 O 1.4155(6) 0.6512(6) 0.2448(6) 0.256(5) Uani 1 1 d . . . . .

loop_
_atom_site_aniso_label
_atom_site_aniso_U_11
_atom_site_aniso_U_22
_atom_site_aniso_U_33
_atom_site_aniso_U_23
_atom_site_aniso_U_13
_atom_site_aniso_U_12
CU01 0.0431(2) 0.0374(2) 0.0366(2) -0.00989(16) 0.01112(16) -0.02128(17)
CL1 0.0359(4) 0.0423(4) 0.0360(4) -0.0064(3) 0.0042(3) -0.0075(3)
CL2 0.0624(6) 0.0799(6) 0.0524(5) -0.0323(5) 0.0058(4) -0.0299(5)
O6 0.0547(14) 0.0440(12) 0.0432(12) -0.0011(10) 0.0163(10) -0.0216(11)
N2 0.0307(12) 0.0348(12) 0.0329(12) -0.0104(10) 0.0058(9) -0.0127(10)
O1 0.0479(14) 0.0692(16) 0.0592(15) -0.0324(13) 0.0068(11) -0.0124(12)
O5 0.0607(15) 0.0628(15) 0.0311(11) 0.0030(10) 0.0005(10) -0.0233(12)
N3 0.0330(13) 0.0375(13) 0.0310(12) -0.0059(10) 0.0066(10) -0.0136(10)
O7 0.0620(15) 0.0698(16) 0.0412(12) 0.0019(11) 0.0017(11) -0.0462(13)
N4 0.0461(15) 0.0356(13) 0.0440(14) -0.0093(11) 0.0101(12) -0.0162(11)
N5 0.0466(15) 0.0368(13) 0.0419(14) -0.0074(11) 0.0049(11) -0.0196(12)
N1 0.0383(14) 0.0370(13) 0.0487(15) -0.0172(11) 0.0117(11) -0.0162(11)
O2 0.082(2) 0.0522(15) 0.0718(18) -0.0165(13) -0.0060(15) -0.0285(14)
O4 0.0779(19) 0.0801(19) 0.0416(14) 0.0022(13) 0.0154(13) -0.0207(15)
C6 0.0281(14) 0.0373(15) 0.0337(14) -0.0132(12) 0.0052(11) -0.0111(11)
C16 0.0291(14) 0.0326(14) 0.0300(14) -0.0091(11) 0.0051(11) -0.0096(11)
O3 0.0360(14) 0.091(2) 0.087(2) -0.0257(17) -0.0085(13) -0.0003(14)
C17 0.0292(14) 0.0344(14) 0.0313(14) -0.0068(11) 0.0054(11) -0.0103(11)
C7 0.0330(15) 0.0408(15) 0.0289(14) -0.0108(12) 0.0064(11) -0.0122(12)
C15 0.0319(14) 0.0336(14) 0.0334(14) -0.0111(12) 0.0057(11) -0.0124(12)
C14 0.0428(17) 0.0355(15) 0.0294(14) -0.0067(12) 0.0079(12) -0.0161(13)
C8 0.0287(14) 0.0328(14) 0.0330(14) -0.0066(11) 0.0061(11) -0.0087(11)
C5 0.0309(15) 0.0401(16) 0.0423(16) -0.0168(13) 0.0078(12) -0.0121(12)
C13 0.0423(17) 0.0343(15) 0.0383(16) -0.0077(12) 0.0072(13) -0.0171(13)
C12 0.0445(17) 0.0307(14) 0.0356(15) -0.0055(12) 0.0133(13) -0.0138(13)
C9 0.0360(15) 0.0312(14) 0.0334(15) -0.0085(12) 0.0103(12) -0.0116(12)
C21 0.0366(16) 0.0468(17) 0.0339(15) -0.0051(13) 0.0089(12) -0.0157(13)
C11 0.0451(17) 0.0363(15) 0.0291(14) -0.0035(12) 0.0060(12) -0.0092(13)
C10 0.0400(16) 0.0391(16) 0.0351(15) -0.0077(13) 0.0049(13) -0.0135(13)
C25 0.0454(18) 0.0360(16) 0.0496(18) -0.0113(14) 0.0128(14) -0.0158(14)
C18 0.0437(17) 0.0398(16) 0.0345(15) -0.0094(13) 0.0050(13) -0.0159(13)
C22 0.068(3) 0.063(2) 0.0403(18) -0.0062(16) -0.0072(17) -0.0157(19)
C4 0.0416(17) 0.0510(18) 0.0441(17) -0.0222(15) 0.0080(14) -0.0141(14)
C19 0.0509(19) 0.0511(19) 0.0382(17) -0.0171(14) 0.0020(14) -0.0142(15)
O9 0.128(3) 0.124(3) 0.0558(19) -0.0143(19) -0.0073(19) -0.046(3)
C1 0.0468(19) 0.0396(17) 0.063(2) -0.0220(15) 0.0123(16) -0.0197(14)
C20 0.0417(18) 0.057(2) 0.0307(15) -0.0114(14) 0.0066(13) -0.0119(15)
C26 0.058(2) 0.044(2) 0.089(3) -0.0153(19) 0.032(2) -0.0075(17)
C27 0.065(2) 0.0319(17) 0.077(3) -0.0068(17) 0.015(2) -0.0067(16)
C24 0.070(3) 0.082(3) 0.048(2) -0.0017(19) -0.0050(18) -0.052(2)
C2 0.0447(19) 0.0445(18) 0.076(2) -0.0341(18) 0.0064(17) -0.0149(15)
C3 0.0473(19) 0.056(2) 0.061(2) -0.0362(18) 0.0016(16) -0.0109(16)
C28 0.066(2) 0.057(2) 0.055(2) -0.0039(17) 0.0111(18) -0.0356(19)
C23 0.083(3) 0.087(3) 0.078(3) -0.033(2) 0.052(3) -0.042(3)
O8 0.288(8) 0.340(9) 0.133(4) -0.066(5) 0.028(5) -0.266(8)
O11 0.364(10) 0.131(4) 0.070(3) -0.045(3) 0.021(4) -0.075(5)
O10 0.082(3) 0.154(5) 0.349(10) 0.094(6) 0.056(4) 0.028(3)

loop_
_atom_type_symbol
_atom_type_description
_atom_type_scat_dispersion_real
_atom_type_scat_dispersion_imag
_atom_type_scat_source
C C 0.0033 0.0016 'International Tables Vol C Tables 4.2.6.8 and 6.1.1.4'
H H 0.0000 0.0000 'International Tables Vol C Tables 4.2.6.8 and 6.1.1.4'
Cu Cu 0.3201 1.2651 'International Tables Vol C Tables 4.2.6.8 and 6.1.1.4'
N N 0.0061 0.0033 'International Tables Vol C Tables 4.2.6.8 and 6.1.1.4'
O O 0.0106 0.0060 'International Tables Vol C Tables 4.2.6.8 and 6.1.1.4'
Cl Cl 0.1484 0.1585 'International Tables Vol C Tables 4.2.6.8 and 6.1.1.4'

loop_
_geom_angle_atom_site_label_1
_geom_angle_atom_site_label_2
_geom_angle_atom_site_label_3
_geom_angle
_geom_angle_site_symmetry_1
_geom_angle_site_symmetry_3
_geom_angle_publ_flag
N2 CU01 N4 167.10(11) . . ?
N2 CU01 N3 80.20(9) . . ?
N4 CU01 N3 101.98(10) . . ?
N2 CU01 N1 79.75(10) . . ?
N4 CU01 N1 97.94(11) . . ?
N3 CU01 N1 159.88(10) . . ?
N2 CU01 O1 95.26(10) . . ?
N4 CU01 O1 97.25(10) . . ?
N3 CU01 O1 94.06(9) . . ?
N1 CU01 O1 86.17(9) . . ?
O3 CL1 O4 112.25(19) . . ?
O3 CL1 O2 109.87(18) . . ?
O4 CL1 O2 109.19(19) . . ?
O3 CL1 O1 108.61(17) . . ?
O4 CL1 O1 108.53(17) . . ?
O2 CL1 O1 108.30(17) . . ?
O10 CL2 O8 112.4(5) . . ?
O10 CL2 O11 103.9(6) . . ?
O8 CL2 O11 107.0(5) . . ?
O10 CL2 O9 109.9(3) . . ?
O8 CL2 O9 113.1(3) . . ?
O11 CL2 O9 110.0(3) . . ?
C12 O6 C23 115.0(3) . . ?
C6 N2 C16 121.6(2) . . ?
C6 N2 CU01 119.50(19) . . ?
C16 N2 CU01 118.72(18) . . ?
CL1 O1 CU01 127.41(15) . . ?
C11 O5 C22 118.2(3) . . ?
C21 N3 C17 118.5(3) . . ?
C21 N3 CU01 126.9(2) . . ?
C17 N3 CU01 114.14(18) . . ?
C13 O7 C24 117.7(2) . . ?
C25 N4 C26 105.5(3) . . ?
C25 N4 CU01 129.5(2) . . ?
C26 N4 CU01 124.8(2) . . ?
C25 N5 C27 107.3(3) . . ?
C25 N5 C28 125.9(3) . . ?
C27 N5 C28 126.9(3) . . ?
C1 N1 C5 118.5(3) . . ?
C1 N1 CU01 127.3(2) . . ?
C5 N1 CU01 114.19(19) . . ?
N2 C6 C7 120.5(3) . . ?
N2 C6 C5 112.6(2) . . ?
C7 C6 C5 126.9(3) . . ?
N2 C16 C15 120.6(2) . . ?
N2 C16 C17 112.8(2) . . ?
C15 C16 C17 126.6(3) . . ?
N3 C17 C18 121.9(3) . . ?
N3 C17 C16 113.8(2) . . ?
C18 C17 C16 124.2(3) . . ?
C6 C7 C8 119.7(3) . . ?
C6 C7 H7 120.2 . . ?
C8 C7 H7 120.2 . . ?
C16 C15 C8 119.4(3) . . ?
C16 C15 H15 120.3 . . ?
C8 C15 H15 120.3 . . ?
C13 C14 C9 120.1(3) . . ?
C13 C14 H14 119.9 . . ?
C9 C14 H14 119.9 . . ?
C7 C8 C15 118.3(2) . . ?
C7 C8 C9 121.2(3) . . ?
C15 C8 C9 120.5(3) . . ?
N1 C5 C4 121.8(3) . . ?
N1 C5 C6 113.8(3) . . ?
C4 C5 C6 124.4(3) . . ?
O7 C13 C14 125.0(3) . . ?
O7 C13 C12 115.2(3) . . ?
C14 C13 C12 119.8(3) . . ?
O6 C12 C11 120.5(3) . . ?
O6 C12 C13 119.6(3) . . ?
C11 C12 C13 119.9(3) . . ?
C14 C9 C10 120.3(3) . . ?
C14 C9 C8 118.6(3) . . ?
C10 C9 C8 120.9(3) . . ?
N3 C21 C20 122.6(3) . . ?
N3 C21 H21 118.7 . . ?
C20 C21 H21 118.7 . . ?
O5 C11 C12 114.7(3) . . ?
O5 C11 C10 124.8(3) . . ?
C12 C11 C10 120.5(3) . . ?
C11 C10 C9 119.3(3) . . ?
C11 C10 H10 120.3 . . ?
C9 C10 H10 120.3 . . ?
N4 C25 N5 111.1(3) . . ?
N4 C25 H25 124.5 . . ?
N5 C25 H25 124.5 . . ?
C17 C18 C19 118.6(3) . . ?
C17 C18 H18 120.7 . . ?
C19 C18 H18 120.7 . . ?
O5 C22 H22A 109.5 . . ?
O5 C22 H22B 109.5 . . ?
H22A C22 H22B 109.5 . . ?
O5 C22 H22C 109.5 . . ?
H22A C22 H22C 109.5 . . ?
H22B C22 H22C 109.5 . . ?
C5 C4 C3 118.8(3) . . ?
C5 C4 H4 120.6 . . ?
C3 C4 H4 120.6 . . ?
C20 C19 C18 119.4(3) . . ?
C20 C19 H19 120.3 . . ?
C18 C19 H19 120.3 . . ?
N1 C1 C2 122.4(3) . . ?
N1 C1 H1 118.8 . . ?
C2 C1 H1 118.8 . . ?
C21 C20 C19 118.8(3) . . ?
C21 C20 H20 120.6 . . ?
C19 C20 H20 120.6 . . ?
C27 C26 N4 109.4(3) . . ?
C27 C26 H26 125.3 . . ?
N4 C26 H26 125.3 . . ?
C26 C27 N5 106.7(3) . . ?
C26 C27 H27 126.7 . . ?
N5 C27 H27 126.7 . . ?
O7 C24 H24A 109.5 . . ?
O7 C24 H24B 109.5 . . ?
H24A C24 H24B 109.5 . . ?
O7 C24 H24C 109.5 . . ?
H24A C24 H24C 109.5 . . ?
H24B C24 H24C 109.5 . . ?
C3 C2 C1 119.3(3) . . ?
C3 C2 H2 120.3 . . ?
C1 C2 H2 120.3 . . ?
C2 C3 C4 119.2(3) . . ?
C2 C3 H3 120.4 . . ?
C4 C3 H3 120.4 . . ?
N5 C28 H28A 109.5 . . ?
N5 C28 H28B 109.5 . . ?
H28A C28 H28B 109.5 . . ?
N5 C28 H28C 109.5 . . ?
H28A C28 H28C 109.5 . . ?
H28B C28 H28C 109.5 . . ?
O6 C23 H23A 109.5 . . ?
O6 C23 H23B 109.5 . . ?
H23A C23 H23B 109.5 . . ?
O6 C23 H23C 109.5 . . ?
H23A C23 H23C 109.5 . . ?
H23B C23 H23C 109.5 . . ?

loop_
_geom_bond_atom_site_label_1
_geom_bond_atom_site_label_2
_geom_bond_distance
_geom_bond_site_symmetry_2
_geom_bond_publ_flag
CU01 N2 1.923(2) . ?
CU01 N4 1.950(2) . ?
CU01 N3 2.025(2) . ?
CU01 N1 2.035(3) . ?
CU01 O1 2.389(2) . ?
CL1 O3 1.414(3) . ?
CL1 O4 1.416(3) . ?
CL1 O2 1.430(3) . ?
CL1 O1 1.439(2) . ?
CL2 O10 1.313(5) . ?
CL2 O8 1.339(5) . ?
CL2 O11 1.356(5) . ?
CL2 O9 1.422(4) . ?
O6 C12 1.370(3) . ?
O6 C23 1.411(5) . ?
N2 C6 1.334(4) . ?
N2 C16 1.337(4) . ?
O5 C11 1.366(4) . ?
O5 C22 1.407(4) . ?
N3 C21 1.334(4) . ?
N3 C17 1.350(4) . ?
O7 C13 1.352(4) . ?
O7 C24 1.418(4) . ?
N4 C25 1.316(4) . ?
N4 C26 1.361(4) . ?
N5 C25 1.330(4) . ?
N5 C27 1.352(5) . ?
N5 C28 1.462(4) . ?
N1 C1 1.340(4) . ?
N1 C5 1.351(4) . ?
C6 C7 1.379(4) . ?
C6 C5 1.480(4) . ?
C16 C15 1.380(4) . ?
C16 C17 1.478(4) . ?
C17 C18 1.378(4) . ?
C7 C8 1.393(4) . ?
C7 H7 0.9300 . ?
C15 C8 1.398(4) . ?
C15 H15 0.9300 . ?
C14 C13 1.383(4) . ?
C14 C9 1.386(4) . ?
C14 H14 0.9300 . ?
C8 C9 1.482(4) . ?
C5 C4 1.379(4) . ?
C13 C12 1.392(4) . ?
C12 C11 1.384(5) . ?
C9 C10 1.388(4) . ?
C21 C20 1.373(5) . ?
C21 H21 0.9300 . ?
C11 C10 1.387(4) . ?
C10 H10 0.9300 . ?
C25 H25 0.9300 . ?
C18 C19 1.383(4) . ?
C18 H18 0.9300 . ?
C22 H22A 0.9600 . ?
C22 H22B 0.9600 . ?
C22 H22C 0.9600 . ?
C4 C3 1.385(5) . ?
C4 H4 0.9300 . ?
C19 C20 1.375(5) . ?
C19 H19 0.9300 . ?
C1 C2 1.371(5) . ?
C1 H1 0.9300 . ?
C20 H20 0.9300 . ?
C26 C27 1.341(5) . ?
C26 H26 0.9300 . ?
C27 H27 0.9300 . ?
C24 H24A 0.9600 . ?
C24 H24B 0.9600 . ?
C24 H24C 0.9600 . ?
C2 C3 1.369(5) . ?
C2 H2 0.9300 . ?
C3 H3 0.9300 . ?
C28 H28A 0.9600 . ?
C28 H28B 0.9600 . ?
C28 H28C 0.9600 . ?
C23 H23A 0.9600 . ?
C23 H23B 0.9600 . ?
C23 H23C 0.9600 . ?
